data_7715761
loop_
_publ_author_name
'Tonon, Giovanni'
'Mauceri, Matteo'
'Cavarzerani, Enrico'
'Piccolo, Rachele'
'Santo, Claudio'
'Demitri, Nicola'
'Orian, Laura'
'Nogara, Pablo A.'
'Rocha, Jo&#xe3;o Batista T'
'Canzonieri, Vincenzo'
'Rizzolio, Flavio'
'Visentin, Fabiano'
'Scattolin, Thomas'

_publ_section_title
;
 Unveiling the promising anticancer activity of palladium(II)-aryl
 complexes bearing diphosphine ligands: a structure-activity relationship
 analysis.
;
_journal_issue 19
_journal_name_full 'Dalton transactions (Cambridge, England : 2003)'
_journal_page_first 8463
_journal_page_last 8477
_journal_paper_doi 10.1039/d4dt00919c
_journal_volume 53
_journal_year 2024
_chemical_formula_moiety 'C40 H32 Cl Fe N O2 P2 Pd'
_chemical_formula_sum 'C40 H32 Cl Fe N O2 P2 Pd'
_chemical_formula_weight 818.30
_space_group_crystal_system monoclinic
_space_group_IT_number 14
_space_group_name_Hall '-P 2ybc'
_space_group_name_H-M_alt 'P 1 21/c 1'
_atom_sites_solution_hydrogens geom
_audit_creation_method SHELXL-2018/3
_audit_update_record
;
2024-01-09 deposited with the CCDC.	2024-04-17 downloaded from the CCDC.
;
_cell_angle_alpha 90
_cell_angle_beta 106.89(3)
_cell_angle_gamma 90
_cell_formula_units_Z 4
_cell_length_a 21.819(4)
_cell_length_b 9.590(2)
_cell_length_c 17.302(3)
_cell_measurement_reflns_used 21971
_cell_measurement_temperature 298(2)
_cell_measurement_theta_max 31.101
_cell_measurement_theta_min 0.851
_cell_volume 3464.2(13)
_computing_cell_refinement 'XDS (Kabsch, 2010)'
_computing_data_collection 'Elettra XRD2 Data Collection SW'
_computing_data_reduction 'XDS (Kabsch, 2010)'
_computing_molecular_graphics 'Ortep3 for Windows - Coot'
_computing_publication_material 'enCIFer - publCIF'
_computing_structure_refinement 'SHELXL-2018/3 (Sheldrick, 2015)'
_computing_structure_solution 'SHELXT (Sheldrick, 2015)'
_diffrn_ambient_temperature 298(2)
_diffrn_measured_fraction_theta_full 0.996
_diffrn_measured_fraction_theta_max 0.908
_diffrn_measurement_device_type
;
'Arinax MD2s Goniometer, Pilatus 6M detector'
;
_diffrn_measurement_method 'Rotating crystal'
_diffrn_radiation_type Synchrotron
_diffrn_radiation_wavelength 0.620
_diffrn_reflns_av_R_equivalents 0.0192
_diffrn_reflns_av_unetI/netI 0.0134
_diffrn_reflns_Laue_measured_fraction_full 0.996
_diffrn_reflns_Laue_measured_fraction_max 0.908
_diffrn_reflns_limit_h_max 35
_diffrn_reflns_limit_h_min -35
_diffrn_reflns_limit_k_max 14
_diffrn_reflns_limit_k_min -14
_diffrn_reflns_limit_l_max 28
_diffrn_reflns_limit_l_min -28
_diffrn_reflns_number 80221
_diffrn_reflns_point_group_measured_fraction_full 0.996
_diffrn_reflns_point_group_measured_fraction_max 0.908
_diffrn_reflns_theta_full 21.839
_diffrn_reflns_theta_max 31.101
_diffrn_reflns_theta_min 0.851
_diffrn_source 'Elettra Synchrotron - XRD2 BL'
_diffrn_standards_decay_% 0
_diffrn_standards_interval_count 0
_diffrn_standards_number 0
_exptl_absorpt_coefficient_mu 0.781
_exptl_absorpt_correction_type none
_exptl_crystal_colour Yellow
_exptl_crystal_density_diffrn 1.569
_exptl_crystal_description 'Thick plates'
_exptl_crystal_F_000 1656
_exptl_crystal_size_max 0.100
_exptl_crystal_size_mid 0.050
_exptl_crystal_size_min 0.020
_refine_diff_density_max 1.526
_refine_diff_density_min -1.206
_refine_diff_density_rms 0.101
_refine_ls_extinction_method none
_refine_ls_goodness_of_fit_ref 1.021
_refine_ls_hydrogen_treatment constr
_refine_ls_matrix_type full
_refine_ls_number_parameters 410
_refine_ls_number_reflns 15222
_refine_ls_number_restraints 0
_refine_ls_restrained_S_all 1.021
_refine_ls_R_factor_all 0.0347
_refine_ls_R_factor_gt 0.0322
_refine_ls_shift/su_max 0.006
_refine_ls_shift/su_mean 0.000
_refine_ls_structure_factor_coef Fsqd
_refine_ls_weighting_details 'w=1/[\s^2^(Fo^2^)+(0.0576P)^2^+0.7351P] where P=(Fo^2^+2Fc^2^)/3'
_refine_ls_weighting_scheme calc
_refine_ls_wR_factor_gt 0.0947
_refine_ls_wR_factor_ref 0.0969
_reflns_Friedel_coverage 0.000
_reflns_number_gt 13869
_reflns_number_total 15222
_reflns_threshold_expression 'I > 2\s(I)'
_cod_data_source_file d4dt00919c2.cif
_cod_data_source_block GT17RT
_cod_depositor_comments 'Adding full bibliography for 7715758--7715763.cif.'
_cod_original_cell_volume 3464.1(13)
_cod_original_sg_symbol_H-M 'P 21/c'
_cod_database_code 7715761
_shelx_shelxl_version_number 2018/3
_shelx_space_group_comment
;
The symmetry employed for this shelxl refinement is uniquely defined
by the following loop, which should always be used as a source of
symmetry information in preference to the above space-group names.
They are only intended as comments.
;
_shelx_estimated_absorpt_t_min 0.926
_shelx_estimated_absorpt_t_max 0.985

loop_
_space_group_symop_operation_xyz
'x, y, z'
'-x, y+1/2, -z+1/2'
'-x, -y, -z'
'x, -y-1/2, z-1/2'

loop_
_atom_site_label
_atom_site_type_symbol
_atom_site_fract_x
_atom_site_fract_y
_atom_site_fract_z
_atom_site_U_iso_or_equiv
_atom_site_adp_type
_atom_site_occupancy
_atom_site_site_symmetry_order
_atom_site_calc_flag
_atom_site_refinement_flags_posn
_atom_site_refinement_flags_adp
_atom_site_refinement_flags_occupancy
_atom_site_disorder_assembly
_atom_site_disorder_group
Pd_1 Pd 0.74779(2) 0.57128(2) 0.32183(2) 0.03699(3) Uani 1 1 d . . . . .
Cl_3 Cl 0.81144(2) 0.70619(5) 0.43234(3) 0.05958(10) Uani 1 1 d . . . . .
C1_4 C 0.63200(8) 0.53373(19) 0.48361(10) 0.0546(3) Uani 1 1 d . . . . .
H1_4 H 0.633369 0.481302 0.529303 0.066 Uiso 1 1 calc R U . . .
C2_4 C 0.67774(8) 0.51507(18) 0.44286(9) 0.0524(3) Uani 1 1 d . . . . .
H2_4 H 0.709946 0.449251 0.461610 0.063 Uiso 1 1 calc R U . . .
C3_4 C 0.67615(6) 0.59340(14) 0.37432(8) 0.0399(2) Uani 1 1 d . . . . .
C4_4 C 0.62779(6) 0.69129(14) 0.34790(8) 0.0415(2) Uani 1 1 d . . . . .
H4_4 H 0.626298 0.744756 0.302545 0.050 Uiso 1 1 calc R U . . .
C5_4 C 0.58143(6) 0.71141(14) 0.38764(8) 0.0424(2) Uani 1 1 d . . . . .
H5_4 H 0.549158 0.777176 0.369198 0.051 Uiso 1 1 calc R U . . .
C6_4 C 0.58441(6) 0.63198(15) 0.45471(8) 0.0436(2) Uani 1 1 d . . . . .
N1_4 N 0.53614(7) 0.65483(17) 0.49679(9) 0.0545(3) Uani 1 1 d . . . . .
O1_4 O 0.48990(7) 0.72803(19) 0.46507(10) 0.0775(4) Uani 1 1 d . . . . .
O2_4 O 0.54377(8) 0.5996(2) 0.56263(9) 0.0765(4) Uani 1 1 d . . . . .
Fe_2 Fe 0.76496(2) 0.45491(2) 0.08853(2) 0.04251(5) Uani 1 1 d . . . . .
P1_2 P 0.67903(2) 0.44146(3) 0.22456(2) 0.03543(6) Uani 1 1 d . . . . .
C1_2 C 0.68507(6) 0.46816(15) 0.12419(8) 0.0413(2) Uani 1 1 d . . . . .
C2_2 C 0.69862(7) 0.59987(18) 0.09408(11) 0.0533(3) Uani 1 1 d . . . . .
H2_2 H 0.706284 0.683111 0.122875 0.064 Uiso 1 1 calc R U . . .
C3_2 C 0.69835(8) 0.5813(3) 0.01214(12) 0.0719(6) Uani 1 1 d . . . . .
H3_2 H 0.706418 0.650261 -0.021437 0.086 Uiso 1 1 calc R U . . .
C4_2 C 0.68394(9) 0.4426(3) -0.00894(10) 0.0735(7) Uani 1 1 d . . . . .
H4_2 H 0.680500 0.403511 -0.059229 0.088 Uiso 1 1 calc R U . . .
C5_2 C 0.67530(8) 0.3700(2) 0.05900(9) 0.0555(4) Uani 1 1 d . . . . .
H5_2 H 0.665178 0.276062 0.060820 0.067 Uiso 1 1 calc R U . . .
C11_2 C 0.59372(6) 0.46650(14) 0.20997(8) 0.0392(2) Uani 1 1 d . . . . .
C12_2 C 0.56438(7) 0.40986(15) 0.26456(9) 0.0445(2) Uani 1 1 d . . . . .
H12_2 H 0.587027 0.348944 0.304517 0.053 Uiso 1 1 calc R U . . .
C13_2 C 0.50150(8) 0.44416(17) 0.25942(11) 0.0515(3) Uani 1 1 d . . . . .
H13_2 H 0.482412 0.407352 0.296493 0.062 Uiso 1 1 calc R U . . .
C14_2 C 0.46721(8) 0.53275(19) 0.19945(13) 0.0579(4) Uani 1 1 d . . . . .
H14_2 H 0.425373 0.556921 0.196812 0.069 Uiso 1 1 calc R U . . .
C15_2 C 0.49497(8) 0.5853(2) 0.14358(13) 0.0602(4) Uani 1 1 d . . . . .
H15_2 H 0.471318 0.642365 0.102155 0.072 Uiso 1 1 calc R U . . .
C16_2 C 0.55818(7) 0.55337(17) 0.14878(10) 0.0500(3) Uani 1 1 d . . . . .
H16_2 H 0.576817 0.590182 0.111257 0.060 Uiso 1 1 calc R U . . .
C17_2 C 0.69198(6) 0.25600(13) 0.24496(7) 0.0378(2) Uani 1 1 d . . . . .
C18_2 C 0.65063(7) 0.15628(15) 0.19918(9) 0.0451(2) Uani 1 1 d . . . . .
H18_2 H 0.614452 0.184067 0.158608 0.054 Uiso 1 1 calc R U . . .
C19_2 C 0.66349(8) 0.01470(17) 0.21420(11) 0.0543(3) Uani 1 1 d . . . . .
H19_2 H 0.636038 -0.051688 0.183213 0.065 Uiso 1 1 calc R U . . .
C20_2 C 0.71645(9) -0.02701(17) 0.27446(12) 0.0574(4) Uani 1 1 d . . . . .
H20_2 H 0.724767 -0.121543 0.284050 0.069 Uiso 1 1 calc R U . . .
C21_2 C 0.75742(10) 0.07059(19) 0.32089(11) 0.0596(4) Uani 1 1 d . . . . .
H21_2 H 0.793171 0.041775 0.361798 0.072 Uiso 1 1 calc R U . . .
C22_2 C 0.74524(7) 0.21237(17) 0.30651(9) 0.0493(3) Uani 1 1 d . . . . .
H22_2 H 0.772748 0.278037 0.338097 0.059 Uiso 1 1 calc R U . . .
P2_2 P 0.84250(2) 0.55613(4) 0.27880(2) 0.03910(6) Uani 1 1 d . . . . .
C6_2 C 0.84361(6) 0.47730(15) 0.18424(7) 0.0405(2) Uani 1 1 d . . . . .
C7_2 C 0.83022(8) 0.33281(16) 0.16627(9) 0.0489(3) Uani 1 1 d . . . . .
H7_2 H 0.821305 0.266597 0.200777 0.059 Uiso 1 1 calc R U . . .
C8_2 C 0.83297(9) 0.3085(2) 0.08619(10) 0.0630(4) Uani 1 1 d . . . . .
H8_2 H 0.826165 0.223400 0.059266 0.076 Uiso 1 1 calc R U . . .
C9_2 C 0.84778(8) 0.4354(2) 0.05466(10) 0.0625(5) Uani 1 1 d . . . . .
H9_2 H 0.852214 0.448314 0.003278 0.075 Uiso 1 1 calc R U . . .
C10_2 C 0.85476(7) 0.5399(2) 0.11420(9) 0.0510(3) Uani 1 1 d . . . . .
H10_2 H 0.864822 0.632953 0.108911 0.061 Uiso 1 1 calc R U . . .
C23_2 C 0.87538(5) 0.73073(10) 0.27313(8) 0.0518(3) Uani 1 1 d G . . . .
C24_2 C 0.84113(5) 0.82236(13) 0.21404(9) 0.0729(6) Uani 1 1 d G . . . .
H24_2 H 0.803962 0.792556 0.175827 0.087 Uiso 1 1 calc R U . . .
C25_2 C 0.86244(8) 0.95854(12) 0.21205(11) 0.0932(9) Uani 1 1 d G . . . .
H25_2 H 0.839518 1.019850 0.172507 0.112 Uiso 1 1 calc R U . . .
C26_2 C 0.91799(9) 1.00309(12) 0.26915(13) 0.0956(9) Uani 1 1 d G . . . .
H26_2 H 0.932244 1.094206 0.267822 0.115 Uiso 1 1 calc R U . . .
C27_2 C 0.95224(7) 0.91146(17) 0.32825(10) 0.0973(9) Uani 1 1 d G . . . .
H27_2 H 0.989414 0.941271 0.366459 0.117 Uiso 1 1 calc R U . . .
C28_2 C 0.93094(6) 0.77528(15) 0.33024(8) 0.0782(6) Uani 1 1 d G . . . .
H28_2 H 0.953858 0.713977 0.369780 0.094 Uiso 1 1 calc R U . . .
C29_2 C 0.90647(4) 0.45625(12) 0.34861(6) 0.0459(3) Uani 1 1 d G . . . .
C30_2 C 0.96097(5) 0.42419(16) 0.32598(6) 0.0722(6) Uani 1 1 d G . . . .
H30_2 H 0.965204 0.456857 0.277178 0.087 Uiso 1 1 calc R U . . .
C31_2 C 1.00913(5) 0.34330(19) 0.37628(8) 0.0854(8) Uani 1 1 d G . . . .
H31_2 H 1.045591 0.321850 0.361142 0.102 Uiso 1 1 calc R U . . .
C32_2 C 1.00280(5) 0.29447(17) 0.44922(8) 0.0766(6) Uani 1 1 d G . . . .
H32_2 H 1.035026 0.240354 0.482876 0.092 Uiso 1 1 calc R U . . .
C33_2 C 0.94831(6) 0.32653(16) 0.47185(6) 0.0692(5) Uani 1 1 d G . . . .
H33_2 H 0.944073 0.293865 0.520646 0.083 Uiso 1 1 calc R U . . .
C34_2 C 0.90014(4) 0.40742(14) 0.42154(6) 0.0551(3) Uani 1 1 d G . . . .
H34_2 H 0.863684 0.428872 0.436683 0.066 Uiso 1 1 calc R U . . .

loop_
_atom_site_aniso_label
_atom_site_aniso_U_11
_atom_site_aniso_U_22
_atom_site_aniso_U_33
_atom_site_aniso_U_23
_atom_site_aniso_U_13
_atom_site_aniso_U_12
Pd_1 0.03299(5) 0.04037(5) 0.03939(5) -0.00295(3) 0.01332(3) 0.00001(3)
Cl_3 0.04445(16) 0.0686(2) 0.0671(2) -0.02891(18) 0.01844(15) -0.00692(15)
C1_4 0.0614(8) 0.0609(8) 0.0487(7) 0.0161(6) 0.0273(6) 0.0153(7)
C2_4 0.0534(7) 0.0587(8) 0.0503(7) 0.0122(6) 0.0231(6) 0.0176(6)
C3_4 0.0395(5) 0.0430(5) 0.0399(5) -0.0021(4) 0.0156(4) 0.0001(4)
C4_4 0.0435(5) 0.0407(5) 0.0429(5) 0.0020(4) 0.0166(4) 0.0008(4)
C5_4 0.0414(5) 0.0411(5) 0.0463(6) 0.0008(4) 0.0153(5) 0.0039(4)
C6_4 0.0437(6) 0.0479(6) 0.0439(6) -0.0010(5) 0.0199(5) 0.0019(5)
N1_4 0.0521(6) 0.0650(8) 0.0534(6) -0.0042(6) 0.0264(5) 0.0020(6)
O1_4 0.0626(8) 0.0958(11) 0.0849(9) 0.0084(8) 0.0385(7) 0.0257(8)
O2_4 0.0778(9) 0.1071(12) 0.0577(7) 0.0098(7) 0.0403(7) 0.0088(8)
Fe_2 0.03779(8) 0.05705(11) 0.03444(8) 0.00934(7) 0.01323(6) 0.00302(7)
P1_2 0.03368(12) 0.03856(13) 0.03592(13) 0.00225(10) 0.01303(10) -0.00057(9)
C1_2 0.0357(5) 0.0513(6) 0.0384(5) 0.0085(5) 0.0131(4) -0.0001(4)
C2_2 0.0375(6) 0.0587(8) 0.0662(9) 0.0247(7) 0.0190(6) 0.0079(5)
C3_2 0.0434(7) 0.1125(17) 0.0608(9) 0.0489(11) 0.0169(7) 0.0113(8)
C4_2 0.0473(8) 0.137(2) 0.0345(6) 0.0120(8) 0.0098(6) -0.0080(9)
C5_2 0.0493(7) 0.0797(11) 0.0392(6) -0.0054(6) 0.0154(5) -0.0145(7)
C11_2 0.0350(5) 0.0415(5) 0.0432(5) -0.0011(4) 0.0146(4) -0.0021(4)
C12_2 0.0419(6) 0.0484(6) 0.0470(6) -0.0012(5) 0.0187(5) -0.0060(5)
C13_2 0.0464(7) 0.0558(8) 0.0604(8) -0.0094(6) 0.0282(6) -0.0097(5)
C14_2 0.0417(6) 0.0572(8) 0.0816(11) -0.0059(8) 0.0285(7) 0.0011(6)
C15_2 0.0436(7) 0.0627(9) 0.0769(11) 0.0135(8) 0.0218(7) 0.0108(6)
C16_2 0.0405(6) 0.0555(7) 0.0574(8) 0.0112(6) 0.0195(6) 0.0061(5)
C17_2 0.0397(5) 0.0400(5) 0.0359(4) 0.0030(4) 0.0145(4) 0.0000(4)
C18_2 0.0420(6) 0.0446(6) 0.0488(6) 0.0010(5) 0.0136(5) -0.0026(5)
C19_2 0.0564(8) 0.0433(7) 0.0681(9) -0.0012(6) 0.0258(7) -0.0048(6)
C20_2 0.0652(9) 0.0431(7) 0.0694(10) 0.0112(6) 0.0284(8) 0.0067(6)
C21_2 0.0630(9) 0.0566(9) 0.0547(9) 0.0154(6) 0.0097(7) 0.0112(7)
C22_2 0.0521(7) 0.0505(7) 0.0413(6) 0.0058(5) 0.0070(5) 0.0019(5)
P2_2 0.03182(13) 0.04544(16) 0.04183(15) -0.00114(11) 0.01353(11) 0.00002(10)
C6_2 0.0352(5) 0.0489(6) 0.0390(5) 0.0044(4) 0.0136(4) 0.0054(4)
C7_2 0.0551(7) 0.0488(7) 0.0426(6) 0.0027(5) 0.0140(5) 0.0126(6)
C8_2 0.0661(10) 0.0742(11) 0.0494(7) -0.0117(7) 0.0180(7) 0.0168(8)
C9_2 0.0476(7) 0.1028(15) 0.0422(7) 0.0046(7) 0.0212(6) 0.0124(8)
C10_2 0.0380(6) 0.0695(9) 0.0498(7) 0.0131(6) 0.0194(5) 0.0019(6)
C23_2 0.0467(6) 0.0503(7) 0.0651(8) -0.0056(6) 0.0269(6) -0.0066(5)
C24_2 0.0540(9) 0.0475(8) 0.1175(18) 0.0106(9) 0.0254(10) 0.0027(7)
C25_2 0.0850(16) 0.0494(9) 0.154(3) 0.0126(13) 0.0483(17) 0.0038(10)
C26_2 0.1025(19) 0.0608(12) 0.143(3) -0.0191(15) 0.0665(19) -0.0293(13)
C27_2 0.099(2) 0.0910(18) 0.103(2) -0.0218(15) 0.0318(16) -0.0491(16)
C28_2 0.0770(13) 0.0849(14) 0.0690(11) -0.0055(10) 0.0153(10) -0.0348(11)
C29_2 0.0346(5) 0.0602(7) 0.0424(6) 0.0001(5) 0.0106(4) 0.0027(5)
C30_2 0.0458(8) 0.1192(19) 0.0551(9) 0.0172(9) 0.0201(7) 0.0279(9)
C31_2 0.0520(9) 0.133(2) 0.0717(12) 0.0211(13) 0.0183(9) 0.0378(12)
C32_2 0.0557(9) 0.0943(15) 0.0700(11) 0.0160(11) 0.0029(8) 0.0201(10)
C33_2 0.0558(9) 0.0895(14) 0.0578(9) 0.0215(9) 0.0095(7) 0.0024(9)
C34_2 0.0435(7) 0.0733(10) 0.0490(7) 0.0080(7) 0.0140(6) -0.0012(6)

loop_
_atom_type_symbol
_atom_type_description
_atom_type_scat_dispersion_real
_atom_type_scat_dispersion_imag
_atom_type_scat_source
C C 0.0020 0.0012 'International Tables Vol C Tables 4.2.6.8 and 6.1.1.4'
N N 0.0042 0.0025 'International Tables Vol C Tables 4.2.6.8 and 6.1.1.4'
O O 0.0077 0.0045 'International Tables Vol C Tables 4.2.6.8 and 6.1.1.4'
Fe Fe 0.3202 0.6615 'International Tables Vol C Tables 4.2.6.8 and 6.1.1.4'
P P 0.0809 0.0720 'International Tables Vol C Tables 4.2.6.8 and 6.1.1.4'
Pd Pd -1.3766 0.7904 'International Tables Vol C Tables 4.2.6.8 and 6.1.1.4'
Cl Cl 0.1198 0.1216 'International Tables Vol C Tables 4.2.6.8 and 6.1.1.4'
H H 0.0000 0.0000 'International Tables Vol C Tables 4.2.6.8 and 6.1.1.4'

loop_
_geom_angle_atom_site_label_1
_geom_angle_atom_site_label_2
_geom_angle_atom_site_label_3
_geom_angle
_geom_angle_site_symmetry_1
_geom_angle_site_symmetry_3
_geom_angle_publ_flag
C3_4 Pd_1 P1_2 87.72(4) . . ?
C3_4 Pd_1 Cl_3 85.97(4) . . ?
P1_2 Pd_1 Cl_3 173.579(13) . . ?
C3_4 Pd_1 P2_2 171.55(4) . . ?
P1_2 Pd_1 P2_2 100.37(2) . . ?
Cl_3 Pd_1 P2_2 85.89(2) . . ?
C6_4 C1_4 C2_4 118.57(13) . . ?
C6_4 C1_4 H1_4 120.7 . . ?
C2_4 C1_4 H1_4 120.7 . . ?
C1_4 C2_4 C3_4 121.14(13) . . ?
C1_4 C2_4 H2_4 119.4 . . ?
C3_4 C2_4 H2_4 119.4 . . ?
C4_4 C3_4 C2_4 118.24(12) . . ?
C4_4 C3_4 Pd_1 122.22(9) . . ?
C2_4 C3_4 Pd_1 119.38(10) . . ?
C3_4 C4_4 C5_4 121.57(12) . . ?
C3_4 C4_4 H4_4 119.2 . . ?
C5_4 C4_4 H4_4 119.2 . . ?
C6_4 C5_4 C4_4 118.53(12) . . ?
C6_4 C5_4 H5_4 120.7 . . ?
C4_4 C5_4 H5_4 120.7 . . ?
C5_4 C6_4 C1_4 121.95(12) . . ?
C5_4 C6_4 N1_4 118.29(13) . . ?
C1_4 C6_4 N1_4 119.75(13) . . ?
O1_4 N1_4 O2_4 122.61(15) . . ?
O1_4 N1_4 C6_4 118.93(14) . . ?
O2_4 N1_4 C6_4 118.46(14) . . ?
C1_2 Fe_2 C6_2 110.28(5) . . ?
C1_2 Fe_2 C7_2 109.70(6) . . ?
C6_2 Fe_2 C7_2 41.47(6) . . ?
C1_2 Fe_2 C2_2 41.40(6) . . ?
C6_2 Fe_2 C2_2 109.64(7) . . ?
C7_2 Fe_2 C2_2 137.63(7) . . ?
C1_2 Fe_2 C5_2 41.48(6) . . ?
C6_2 Fe_2 C5_2 140.46(6) . . ?
C7_2 Fe_2 C5_2 111.92(8) . . ?
C2_2 Fe_2 C5_2 68.93(8) . . ?
C1_2 Fe_2 C10_2 140.06(6) . . ?
C6_2 Fe_2 C10_2 41.30(6) . . ?
C7_2 Fe_2 C10_2 69.03(7) . . ?
C2_2 Fe_2 C10_2 111.58(7) . . ?
C5_2 Fe_2 C10_2 178.11(6) . . ?
C1_2 Fe_2 C8_2 138.09(8) . . ?
C6_2 Fe_2 C8_2 69.02(7) . . ?
C7_2 Fe_2 C8_2 40.88(6) . . ?
C2_2 Fe_2 C8_2 178.48(7) . . ?
C5_2 Fe_2 C8_2 111.58(9) . . ?
C10_2 Fe_2 C8_2 67.96(8) . . ?
C1_2 Fe_2 C3_2 69.28(6) . . ?
C6_2 Fe_2 C3_2 137.64(9) . . ?
C7_2 Fe_2 C3_2 178.54(8) . . ?
C2_2 Fe_2 C3_2 40.93(8) . . ?
C5_2 Fe_2 C3_2 68.10(8) . . ?
C10_2 Fe_2 C3_2 111.00(8) . . ?
C8_2 Fe_2 C3_2 140.57(8) . . ?
C1_2 Fe_2 C4_2 69.00(7) . . ?
C6_2 Fe_2 C4_2 177.16(9) . . ?
C7_2 Fe_2 C4_2 141.35(9) . . ?
C2_2 Fe_2 C4_2 67.93(9) . . ?
C5_2 Fe_2 C4_2 40.63(7) . . ?
C10_2 Fe_2 C4_2 137.66(7) . . ?
C8_2 Fe_2 C4_2 113.43(9) . . ?
C3_2 Fe_2 C4_2 39.54(10) . . ?
C1_2 Fe_2 C9_2 178.00(7) . . ?
C6_2 Fe_2 C9_2 68.72(6) . . ?
C7_2 Fe_2 C9_2 68.37(7) . . ?
C2_2 Fe_2 C9_2 140.43(8) . . ?
C5_2 Fe_2 C9_2 138.33(8) . . ?
C10_2 Fe_2 C9_2 40.19(8) . . ?
C8_2 Fe_2 C9_2 40.05(9) . . ?
C3_2 Fe_2 C9_2 112.66(7) . . ?
C4_2 Fe_2 C9_2 112.08(7) . . ?
C1_2 P1_2 C17_2 106.01(6) . . ?
C1_2 P1_2 C11_2 101.90(7) . . ?
C17_2 P1_2 C11_2 104.52(6) . . ?
C1_2 P1_2 Pd_1 114.80(5) . . ?
C17_2 P1_2 Pd_1 111.10(4) . . ?
C11_2 P1_2 Pd_1 117.31(5) . . ?
C2_2 C1_2 C5_2 106.99(14) . . ?
C2_2 C1_2 P1_2 123.97(12) . . ?
C5_2 C1_2 P1_2 128.99(11) . . ?
C2_2 C1_2 Fe_2 69.83(8) . . ?
C5_2 C1_2 Fe_2 70.27(8) . . ?
P1_2 C1_2 Fe_2 126.84(7) . . ?
C3_2 C2_2 C1_2 108.08(18) . . ?
C3_2 C2_2 Fe_2 70.42(11) . . ?
C1_2 C2_2 Fe_2 68.77(8) . . ?
C3_2 C2_2 H2_2 126.0 . . ?
C1_2 C2_2 H2_2 126.0 . . ?
Fe_2 C2_2 H2_2 126.4 . . ?
C4_2 C3_2 C2_2 108.36(15) . . ?
C4_2 C3_2 Fe_2 70.59(11) . . ?
C2_2 C3_2 Fe_2 68.66(9) . . ?
C4_2 C3_2 H3_2 125.8 . . ?
C2_2 C3_2 H3_2 125.8 . . ?
Fe_2 C3_2 H3_2 126.5 . . ?
C3_2 C4_2 C5_2 108.96(17) . . ?
C3_2 C4_2 Fe_2 69.87(11) . . ?
C5_2 C4_2 Fe_2 68.95(9) . . ?
C3_2 C4_2 H4_2 125.5 . . ?
C5_2 C4_2 H4_2 125.5 . . ?
Fe_2 C4_2 H4_2 127.2 . . ?
C4_2 C5_2 C1_2 107.60(18) . . ?
C4_2 C5_2 Fe_2 70.42(10) . . ?
C1_2 C5_2 Fe_2 68.25(8) . . ?
C4_2 C5_2 H5_2 126.2 . . ?
C1_2 C5_2 H5_2 126.2 . . ?
Fe_2 C5_2 H5_2 126.7 . . ?
C16_2 C11_2 C12_2 118.93(12) . . ?
C16_2 C11_2 P1_2 120.36(10) . . ?
C12_2 C11_2 P1_2 120.43(11) . . ?
C13_2 C12_2 C11_2 120.23(14) . . ?
C13_2 C12_2 H12_2 119.9 . . ?
C11_2 C12_2 H12_2 119.9 . . ?
C14_2 C13_2 C12_2 120.24(14) . . ?
C14_2 C13_2 H13_2 119.9 . . ?
C12_2 C13_2 H13_2 119.9 . . ?
C15_2 C14_2 C13_2 119.98(14) . . ?
C15_2 C14_2 H14_2 120.0 . . ?
C13_2 C14_2 H14_2 120.0 . . ?
C14_2 C15_2 C16_2 120.32(17) . . ?
C14_2 C15_2 H15_2 119.8 . . ?
C16_2 C15_2 H15_2 119.8 . . ?
C15_2 C16_2 C11_2 120.25(15) . . ?
C15_2 C16_2 H16_2 119.9 . . ?
C11_2 C16_2 H16_2 119.9 . . ?
C22_2 C17_2 C18_2 119.15(13) . . ?
C22_2 C17_2 P1_2 119.34(10) . . ?
C18_2 C17_2 P1_2 121.49(10) . . ?
C17_2 C18_2 C19_2 120.01(14) . . ?
C17_2 C18_2 H18_2 120.0 . . ?
C19_2 C18_2 H18_2 120.0 . . ?
C20_2 C19_2 C18_2 120.30(16) . . ?
C20_2 C19_2 H19_2 119.8 . . ?
C18_2 C19_2 H19_2 119.8 . . ?
C19_2 C20_2 C21_2 120.33(15) . . ?
C19_2 C20_2 H20_2 119.8 . . ?
C21_2 C20_2 H20_2 119.8 . . ?
C20_2 C21_2 C22_2 120.01(16) . . ?
C20_2 C21_2 H21_2 120.0 . . ?
C22_2 C21_2 H21_2 120.0 . . ?
C17_2 C22_2 C21_2 120.19(15) . . ?
C17_2 C22_2 H22_2 119.9 . . ?
C21_2 C22_2 H22_2 119.9 . . ?
C6_2 P2_2 C29_2 99.80(6) . . ?
C6_2 P2_2 C23_2 102.99(6) . . ?
C29_2 P2_2 C23_2 106.13(6) . . ?
C6_2 P2_2 Pd_1 123.09(5) . . ?
C29_2 P2_2 Pd_1 112.84(4) . . ?
C23_2 P2_2 Pd_1 110.31(4) . . ?
C7_2 C6_2 C10_2 107.18(13) . . ?
C7_2 C6_2 P2_2 123.06(10) . . ?
C10_2 C6_2 P2_2 129.73(12) . . ?
C7_2 C6_2 Fe_2 69.39(8) . . ?
C10_2 C6_2 Fe_2 70.38(8) . . ?
P2_2 C6_2 Fe_2 123.66(7) . . ?
C8_2 C7_2 C6_2 107.83(15) . . ?
C8_2 C7_2 Fe_2 70.63(10) . . ?
C6_2 C7_2 Fe_2 69.15(8) . . ?
C8_2 C7_2 H7_2 126.1 . . ?
C6_2 C7_2 H7_2 126.1 . . ?
Fe_2 C7_2 H7_2 125.7 . . ?
C9_2 C8_2 C7_2 108.34(16) . . ?
C9_2 C8_2 Fe_2 70.43(10) . . ?
C7_2 C8_2 Fe_2 68.49(9) . . ?
C9_2 C8_2 H8_2 125.8 . . ?
C7_2 C8_2 H8_2 125.8 . . ?
Fe_2 C8_2 H8_2 126.8 . . ?
C8_2 C9_2 C10_2 108.56(14) . . ?
C8_2 C9_2 Fe_2 69.52(10) . . ?
C10_2 C9_2 Fe_2 69.31(9) . . ?
C8_2 C9_2 H9_2 125.7 . . ?
C10_2 C9_2 H9_2 125.7 . . ?
Fe_2 C9_2 H9_2 127.0 . . ?
C9_2 C10_2 C6_2 108.09(15) . . ?
C9_2 C10_2 Fe_2 70.50(10) . . ?
C6_2 C10_2 Fe_2 68.32(8) . . ?
C9_2 C10_2 H10_2 126.0 . . ?
C6_2 C10_2 H10_2 126.0 . . ?
Fe_2 C10_2 H10_2 126.8 . . ?
C24_2 C23_2 C28_2 120.0 . . ?
C24_2 C23_2 P2_2 118.75(7) . . ?
C28_2 C23_2 P2_2 121.07(7) . . ?
C25_2 C24_2 C23_2 120.0 . . ?
C25_2 C24_2 H24_2 120.0 . . ?
C23_2 C24_2 H24_2 120.0 . . ?
C24_2 C25_2 C26_2 120.0 . . ?
C24_2 C25_2 H25_2 120.0 . . ?
C26_2 C25_2 H25_2 120.0 . . ?
C25_2 C26_2 C27_2 120.0 . . ?
C25_2 C26_2 H26_2 120.0 . . ?
C27_2 C26_2 H26_2 120.0 . . ?
C28_2 C27_2 C26_2 120.0 . . ?
C28_2 C27_2 H27_2 120.0 . . ?
C26_2 C27_2 H27_2 120.0 . . ?
C27_2 C28_2 C23_2 120.0 . . ?
C27_2 C28_2 H28_2 120.0 . . ?
C23_2 C28_2 H28_2 120.0 . . ?
C30_2 C29_2 C34_2 120.0 . . ?
C30_2 C29_2 P2_2 118.75(6) . . ?
C34_2 C29_2 P2_2 121.19(6) . . ?
C31_2 C30_2 C29_2 120.0 . . ?
C31_2 C30_2 H30_2 120.0 . . ?
C29_2 C30_2 H30_2 120.0 . . ?
C30_2 C31_2 C32_2 120.0 . . ?
C30_2 C31_2 H31_2 120.0 . . ?
C32_2 C31_2 H31_2 120.0 . . ?
C33_2 C32_2 C31_2 120.0 . . ?
C33_2 C32_2 H32_2 120.0 . . ?
C31_2 C32_2 H32_2 120.0 . . ?
C32_2 C33_2 C34_2 120.0 . . ?
C32_2 C33_2 H33_2 120.0 . . ?
C34_2 C33_2 H33_2 120.0 . . ?
C33_2 C34_2 C29_2 120.0 . . ?
C33_2 C34_2 H34_2 120.0 . . ?
C29_2 C34_2 H34_2 120.0 . . ?

loop_
_geom_bond_atom_site_label_1
_geom_bond_atom_site_label_2
_geom_bond_distance
_geom_bond_site_symmetry_2
_geom_bond_publ_flag
Pd_1 C3_4 2.0342(13) . ?
Pd_1 P1_2 2.2728(7) . ?
Pd_1 Cl_3 2.3905(7) . ?
Pd_1 P2_2 2.3959(6) . ?
C1_4 C6_4 1.384(2) . ?
C1_4 C2_4 1.391(2) . ?
C1_4 H1_4 0.9300 . ?
C2_4 C3_4 1.396(2) . ?
C2_4 H2_4 0.9300 . ?
C3_4 C4_4 1.3868(18) . ?
C4_4 C5_4 1.3919(18) . ?
C4_4 H4_4 0.9300 . ?
C5_4 C6_4 1.3738(19) . ?
C5_4 H5_4 0.9300 . ?
C6_4 N1_4 1.4605(18) . ?
N1_4 O1_4 1.221(2) . ?
N1_4 O2_4 1.223(2) . ?
Fe_2 C1_2 2.0150(13) . ?
Fe_2 C6_2 2.0204(15) . ?
Fe_2 C7_2 2.0236(15) . ?
Fe_2 C2_2 2.0292(16) . ?
Fe_2 C5_2 2.0422(16) . ?
Fe_2 C10_2 2.0481(16) . ?
Fe_2 C8_2 2.0519(18) . ?
Fe_2 C3_2 2.0525(17) . ?
Fe_2 C4_2 2.0617(19) . ?
Fe_2 C9_2 2.0638(17) . ?
P1_2 C1_2 1.7977(13) . ?
P1_2 C17_2 1.8193(13) . ?
P1_2 C11_2 1.8203(13) . ?
C1_2 C2_2 1.430(2) . ?
C1_2 C5_2 1.437(2) . ?
C2_2 C3_2 1.427(3) . ?
C2_2 H2_2 0.9300 . ?
C3_2 C4_2 1.392(4) . ?
C3_2 H3_2 0.9300 . ?
C4_2 C5_2 1.425(2) . ?
C4_2 H4_2 0.9300 . ?
C5_2 H5_2 0.9300 . ?
C11_2 C16_2 1.392(2) . ?
C11_2 C12_2 1.3959(18) . ?
C12_2 C13_2 1.388(2) . ?
C12_2 H12_2 0.9300 . ?
C13_2 C14_2 1.381(3) . ?
C13_2 H13_2 0.9300 . ?
C14_2 C15_2 1.377(3) . ?
C14_2 H14_2 0.9300 . ?
C15_2 C16_2 1.390(2) . ?
C15_2 H15_2 0.9300 . ?
C16_2 H16_2 0.9300 . ?
C17_2 C22_2 1.3929(19) . ?
C17_2 C18_2 1.3930(19) . ?
C18_2 C19_2 1.396(2) . ?
C18_2 H18_2 0.9300 . ?
C19_2 C20_2 1.372(3) . ?
C19_2 H19_2 0.9300 . ?
C20_2 C21_2 1.380(3) . ?
C20_2 H20_2 0.9300 . ?
C21_2 C22_2 1.394(2) . ?
C21_2 H21_2 0.9300 . ?
C22_2 H22_2 0.9300 . ?
P2_2 C6_2 1.8087(14) . ?
P2_2 C29_2 1.8289 . ?
P2_2 C23_2 1.8355 . ?
C6_2 C7_2 1.432(2) . ?
C6_2 C10_2 1.4351(19) . ?
C7_2 C8_2 1.423(2) . ?
C7_2 H7_2 0.9300 . ?
C8_2 C9_2 1.409(3) . ?
C8_2 H8_2 0.9300 . ?
C9_2 C10_2 1.413(3) . ?
C9_2 H9_2 0.9300 . ?
C10_2 H10_2 0.9300 . ?
C23_2 C24_2 1.3900 . ?
C23_2 C28_2 1.3900 . ?
C24_2 C25_2 1.3900 . ?
C24_2 H24_2 0.9300 . ?
C25_2 C26_2 1.3900 . ?
C25_2 H25_2 0.9300 . ?
C26_2 C27_2 1.3900 . ?
C26_2 H26_2 0.9300 . ?
C27_2 C28_2 1.3900 . ?
C27_2 H27_2 0.9300 . ?
C28_2 H28_2 0.9300 . ?
C29_2 C30_2 1.3900 . ?
C29_2 C34_2 1.3900 . ?
C30_2 C31_2 1.3900 . ?
C30_2 H30_2 0.9300 . ?
C31_2 C32_2 1.3900 . ?
C31_2 H31_2 0.9300 . ?
C32_2 C33_2 1.3900 . ?
C32_2 H32_2 0.9300 . ?
C33_2 C34_2 1.3900 . ?
C33_2 H33_2 0.9300 . ?
C34_2 H34_2 0.9300 . ?

loop_
_geom_torsion_atom_site_label_1
_geom_torsion_atom_site_label_2
_geom_torsion_atom_site_label_3
_geom_torsion_atom_site_label_4
_geom_torsion
_geom_torsion_site_symmetry_1
_geom_torsion_site_symmetry_2
_geom_torsion_site_symmetry_3
_geom_torsion_site_symmetry_4
_geom_torsion_publ_flag
C6_4 C1_4 C2_4 C3_4 0.1(3) . . . . ?
C1_4 C2_4 C3_4 C4_4 0.3(2) . . . . ?
C1_4 C2_4 C3_4 Pd_1 175.75(14) . . . . ?
C2_4 C3_4 C4_4 C5_4 -0.5(2) . . . . ?
Pd_1 C3_4 C4_4 C5_4 -175.78(10) . . . . ?
C3_4 C4_4 C5_4 C6_4 0.2(2) . . . . ?
C4_4 C5_4 C6_4 C1_4 0.2(2) . . . . ?
C4_4 C5_4 C6_4 N1_4 179.21(13) . . . . ?
C2_4 C1_4 C6_4 C5_4 -0.4(3) . . . . ?
C2_4 C1_4 C6_4 N1_4 -179.36(16) . . . . ?
C5_4 C6_4 N1_4 O1_4 10.4(2) . . . . ?
C1_4 C6_4 N1_4 O1_4 -170.54(18) . . . . ?
C5_4 C6_4 N1_4 O2_4 -169.58(17) . . . . ?
C1_4 C6_4 N1_4 O2_4 9.5(2) . . . . ?
C17_2 P1_2 C1_2 C2_2 -158.85(11) . . . . ?
C11_2 P1_2 C1_2 C2_2 92.06(12) . . . . ?
Pd_1 P1_2 C1_2 C2_2 -35.82(12) . . . . ?
C17_2 P1_2 C1_2 C5_2 23.97(15) . . . . ?
C11_2 P1_2 C1_2 C5_2 -85.12(14) . . . . ?
Pd_1 P1_2 C1_2 C5_2 147.00(12) . . . . ?
C17_2 P1_2 C1_2 Fe_2 -69.69(10) . . . . ?
C11_2 P1_2 C1_2 Fe_2 -178.78(9) . . . . ?
Pd_1 P1_2 C1_2 Fe_2 53.34(11) . . . . ?
C5_2 C1_2 C2_2 C3_2 -1.12(16) . . . . ?
P1_2 C1_2 C2_2 C3_2 -178.83(11) . . . . ?
Fe_2 C1_2 C2_2 C3_2 59.66(11) . . . . ?
C5_2 C1_2 C2_2 Fe_2 -60.78(10) . . . . ?
P1_2 C1_2 C2_2 Fe_2 121.51(10) . . . . ?
C1_2 C2_2 C3_2 C4_2 0.99(18) . . . . ?
Fe_2 C2_2 C3_2 C4_2 59.63(13) . . . . ?
C1_2 C2_2 C3_2 Fe_2 -58.64(10) . . . . ?
C2_2 C3_2 C4_2 C5_2 -0.5(2) . . . . ?
Fe_2 C3_2 C4_2 C5_2 57.97(13) . . . . ?
C2_2 C3_2 C4_2 Fe_2 -58.43(12) . . . . ?
C3_2 C4_2 C5_2 C1_2 -0.2(2) . . . . ?
Fe_2 C4_2 C5_2 C1_2 58.30(11) . . . . ?
C3_2 C4_2 C5_2 Fe_2 -58.53(13) . . . . ?
C2_2 C1_2 C5_2 C4_2 0.83(18) . . . . ?
P1_2 C1_2 C5_2 C4_2 178.39(12) . . . . ?
Fe_2 C1_2 C5_2 C4_2 -59.66(12) . . . . ?
C2_2 C1_2 C5_2 Fe_2 60.49(10) . . . . ?
P1_2 C1_2 C5_2 Fe_2 -121.95(11) . . . . ?
C1_2 P1_2 C11_2 C16_2 -28.36(14) . . . . ?
C17_2 P1_2 C11_2 C16_2 -138.59(12) . . . . ?
Pd_1 P1_2 C11_2 C16_2 97.89(12) . . . . ?
C1_2 P1_2 C11_2 C12_2 157.84(11) . . . . ?
C17_2 P1_2 C11_2 C12_2 47.61(12) . . . . ?
Pd_1 P1_2 C11_2 C12_2 -75.91(12) . . . . ?
C16_2 C11_2 C12_2 C13_2 -2.4(2) . . . . ?
P1_2 C11_2 C12_2 C13_2 171.52(11) . . . . ?
C11_2 C12_2 C13_2 C14_2 1.1(2) . . . . ?
C12_2 C13_2 C14_2 C15_2 1.2(3) . . . . ?
C13_2 C14_2 C15_2 C16_2 -2.2(3) . . . . ?
C14_2 C15_2 C16_2 C11_2 0.8(3) . . . . ?
C12_2 C11_2 C16_2 C15_2 1.4(2) . . . . ?
P1_2 C11_2 C16_2 C15_2 -172.47(14) . . . . ?
C1_2 P1_2 C17_2 C22_2 115.99(11) . . . . ?
C11_2 P1_2 C17_2 C22_2 -136.80(11) . . . . ?
Pd_1 P1_2 C17_2 C22_2 -9.36(12) . . . . ?
C1_2 P1_2 C17_2 C18_2 -62.50(12) . . . . ?
C11_2 P1_2 C17_2 C18_2 44.72(12) . . . . ?
Pd_1 P1_2 C17_2 C18_2 172.16(9) . . . . ?
C22_2 C17_2 C18_2 C19_2 -1.2(2) . . . . ?
P1_2 C17_2 C18_2 C19_2 177.24(11) . . . . ?
C17_2 C18_2 C19_2 C20_2 0.6(2) . . . . ?
C18_2 C19_2 C20_2 C21_2 0.1(3) . . . . ?
C19_2 C20_2 C21_2 C22_2 -0.2(3) . . . . ?
C18_2 C17_2 C22_2 C21_2 1.2(2) . . . . ?
P1_2 C17_2 C22_2 C21_2 -177.36(13) . . . . ?
C20_2 C21_2 C22_2 C17_2 -0.4(3) . . . . ?
C29_2 P2_2 C6_2 C7_2 61.99(12) . . . . ?
C23_2 P2_2 C6_2 C7_2 171.21(11) . . . . ?
Pd_1 P2_2 C6_2 C7_2 -63.65(12) . . . . ?
C29_2 P2_2 C6_2 C10_2 -120.43(12) . . . . ?
C23_2 P2_2 C6_2 C10_2 -11.21(13) . . . . ?
Pd_1 P2_2 C6_2 C10_2 113.92(12) . . . . ?
C29_2 P2_2 C6_2 Fe_2 147.91(8) . . . . ?
C23_2 P2_2 C6_2 Fe_2 -102.87(8) . . . . ?
Pd_1 P2_2 C6_2 Fe_2 22.26(10) . . . . ?
C10_2 C6_2 C7_2 C8_2 -0.24(16) . . . . ?
P2_2 C6_2 C7_2 C8_2 177.81(11) . . . . ?
Fe_2 C6_2 C7_2 C8_2 60.31(11) . . . . ?
C10_2 C6_2 C7_2 Fe_2 -60.55(9) . . . . ?
P2_2 C6_2 C7_2 Fe_2 117.50(9) . . . . ?
C6_2 C7_2 C8_2 C9_2 -0.03(19) . . . . ?
Fe_2 C7_2 C8_2 C9_2 59.34(13) . . . . ?
C6_2 C7_2 C8_2 Fe_2 -59.37(10) . . . . ?
C7_2 C8_2 C9_2 C10_2 0.3(2) . . . . ?
Fe_2 C8_2 C9_2 C10_2 58.44(12) . . . . ?
C7_2 C8_2 C9_2 Fe_2 -58.15(12) . . . . ?
C8_2 C9_2 C10_2 C6_2 -0.44(19) . . . . ?
Fe_2 C9_2 C10_2 C6_2 58.13(10) . . . . ?
C8_2 C9_2 C10_2 Fe_2 -58.57(13) . . . . ?
C7_2 C6_2 C10_2 C9_2 0.42(16) . . . . ?
P2_2 C6_2 C10_2 C9_2 -177.46(11) . . . . ?
Fe_2 C6_2 C10_2 C9_2 -59.49(11) . . . . ?
C7_2 C6_2 C10_2 Fe_2 59.91(9) . . . . ?
P2_2 C6_2 C10_2 Fe_2 -117.97(11) . . . . ?
C6_2 P2_2 C23_2 C24_2 64.81(9) . . . . ?
C29_2 P2_2 C23_2 C24_2 169.20(8) . . . . ?
Pd_1 P2_2 C23_2 C24_2 -68.25(8) . . . . ?
C6_2 P2_2 C23_2 C28_2 -120.00(9) . . . . ?
C29_2 P2_2 C23_2 C28_2 -15.61(10) . . . . ?
Pd_1 P2_2 C23_2 C28_2 106.94(8) . . . . ?
C28_2 C23_2 C24_2 C25_2 0.0 . . . . ?
P2_2 C23_2 C24_2 C25_2 175.25(10) . . . . ?
C23_2 C24_2 C25_2 C26_2 0.0 . . . . ?
C24_2 C25_2 C26_2 C27_2 0.0 . . . . ?
C25_2 C26_2 C27_2 C28_2 0.0 . . . . ?
C26_2 C27_2 C28_2 C23_2 0.0 . . . . ?
C24_2 C23_2 C28_2 C27_2 0.0 . . . . ?
P2_2 C23_2 C28_2 C27_2 -175.13(10) . . . . ?
C6_2 P2_2 C29_2 C30_2 39.52(9) . . . . ?
C23_2 P2_2 C29_2 C30_2 -67.19(9) . . . . ?
Pd_1 P2_2 C29_2 C30_2 171.89(7) . . . . ?
C6_2 P2_2 C29_2 C34_2 -137.67(9) . . . . ?
C23_2 P2_2 C29_2 C34_2 115.63(9) . . . . ?
Pd_1 P2_2 C29_2 C34_2 -5.30(9) . . . . ?
C34_2 C29_2 C30_2 C31_2 0.0 . . . . ?
P2_2 C29_2 C30_2 C31_2 -177.22(10) . . . . ?
C29_2 C30_2 C31_2 C32_2 0.0 . . . . ?
C30_2 C31_2 C32_2 C33_2 0.0 . . . . ?
C31_2 C32_2 C33_2 C34_2 0.0 . . . . ?
C32_2 C33_2 C34_2 C29_2 0.0 . . . . ?
C30_2 C29_2 C34_2 C33_2 0.0 . . . . ?
P2_2 C29_2 C34_2 C33_2 177.15(10) . . . . ?
